data_4349940
loop_
_publ_author_name
'Hao, Pengfei'
'Wang, Weipin'
'Zhang, Lifang'
'Shen, Junju'
'Fu, Yunlong'

_publ_section_title
;
 Metal-dependent electronic and photochromic behaviors of
 dimethylbenzotriazolium iodometallate hybrids
;
_journal_issue 1
_journal_name_full 'Inorganic Chemistry Frontiers'
_journal_page_first 287
_journal_paper_doi 10.1039/C8QI01067F
_journal_volume 6
_journal_year 2019
_chemical_formula_moiety 'Ag3 I4, C8 H10 N3'
_chemical_formula_sum 'C8 H10 Ag3 I4 N3'
_chemical_formula_weight 979.40
_space_group_IT_number 14
_space_group_name_Hall '-P 2ybc'
_space_group_name_H-M_alt 'P 1 21/c 1'
_symmetry_cell_setting monoclinic
_symmetry_space_group_name_Hall '-P 2ybc'
_symmetry_space_group_name_H-M 'P 1 21/c 1'
_atom_sites_solution_hydrogens geom
_atom_sites_solution_primary direct
_atom_sites_solution_secondary difmap
_audit_creation_method SHELXL-97
_audit_update_record
;
2016-06-22 deposited with the CCDC.
2018-11-29 downloaded from the CCDC.
;
_cell_angle_alpha 90.00
_cell_angle_beta 110.851(6)
_cell_angle_gamma 90.00
_cell_formula_units_Z 4
_cell_length_a 9.8379(6)
_cell_length_b 24.3939(9)
_cell_length_c 8.2626(4)
_cell_measurement_reflns_used 3245
_cell_measurement_temperature 293(2)
_cell_measurement_theta_max 28.3580
_cell_measurement_theta_min 3.3460
_cell_volume 1853.04(18)
_computing_cell_refinement
;
CrysAlisPro, Agilent Technologies,
Version 1.171.37.35 (release 13-08-2014 CrysAlis171 .NET)
(compiled Aug 13 2014,18:06:01)
;
_computing_data_collection
;
CrysAlisPro, Agilent Technologies,
Version 1.171.37.35 (release 13-08-2014 CrysAlis171 .NET)
(compiled Aug 13 2014,18:06:01)
;
_computing_data_reduction
;
CrysAlisPro, Agilent Technologies,
Version 1.171.37.35 (release 13-08-2014 CrysAlis171 .NET)
(compiled Aug 13 2014,18:06:01)
;
_computing_structure_refinement 'SHELXL-97 (Sheldrick, 1997)'
_computing_structure_solution 'SHELXS-97 (Sheldrick, 1990)'
_diffrn_ambient_temperature 293(2)
_diffrn_detector_area_resol_mean 16.0710
_diffrn_measured_fraction_theta_full 0.999
_diffrn_measured_fraction_theta_max 0.999
_diffrn_measurement_device_type 'Xcalibur, Eos, Gemini'
_diffrn_measurement_method '\w scans'
_diffrn_radiation_monochromator graphite
_diffrn_radiation_source 'fine-focus sealed tube'
_diffrn_radiation_type MoK\a
_diffrn_radiation_wavelength 0.71073
_diffrn_reflns_av_R_equivalents 0.0322
_diffrn_reflns_av_sigmaI/netI 0.0427
_diffrn_reflns_limit_h_max 12
_diffrn_reflns_limit_h_min -11
_diffrn_reflns_limit_k_max 30
_diffrn_reflns_limit_k_min -29
_diffrn_reflns_limit_l_max 10
_diffrn_reflns_limit_l_min -10
_diffrn_reflns_number 8307
_diffrn_reflns_theta_full 26.00
_diffrn_reflns_theta_max 26.00
_diffrn_reflns_theta_min 2.77
_diffrn_standards_decay_% 4762
_exptl_absorpt_coefficient_mu 9.791
_exptl_absorpt_correction_T_max 0.8283
_exptl_absorpt_correction_T_min 0.6403
_exptl_absorpt_correction_type multi-scan
_exptl_absorpt_process_details
;
CrysAlisPro, Agilent Technologies,
Version 1.171.37.35 (release 13-08-2014 CrysAlis171 .NET)
(compiled Aug 13 2014,18:06:01)
Empirical absorption correction using spherical harmonics,
 implemented in SCALE3 ABSPACK scaling algorithm.
;
_exptl_crystal_colour colorless
_exptl_crystal_density_diffrn 3.511
_exptl_crystal_density_method 'not measured'
_exptl_crystal_description stick
_exptl_crystal_F_000 1728
_exptl_crystal_size_max 0.05
_exptl_crystal_size_mid 0.03
_exptl_crystal_size_min 0.02
_refine_diff_density_max 1.482
_refine_diff_density_min -1.865
_refine_diff_density_rms 0.266
_refine_ls_extinction_method none
_refine_ls_goodness_of_fit_ref 1.089
_refine_ls_hydrogen_treatment mixed
_refine_ls_matrix_type full
_refine_ls_number_parameters 165
_refine_ls_number_reflns 3642
_refine_ls_number_restraints 0
_refine_ls_restrained_S_all 1.089
_refine_ls_R_factor_all 0.0544
_refine_ls_R_factor_gt 0.0431
_refine_ls_shift/su_max 0.000
_refine_ls_shift/su_mean 0.000
_refine_ls_structure_factor_coef Fsqd
_refine_ls_weighting_details 'calc w=1/[\s^2^(Fo^2^)+(0.0444P)^2^+2.6566P] where P=(Fo^2^+2Fc^2^)/3'
_refine_ls_weighting_scheme calc
_refine_ls_wR_factor_gt 0.0950
_refine_ls_wR_factor_ref 0.1024
_reflns_number_gt 3009
_reflns_number_total 3642
_reflns_threshold_expression >2sigma(I)
_cod_data_source_file c8qi01067f2.cif
_cod_data_source_block compound1
_cod_original_cell_volume 1853.05(16)
_cod_original_sg_symbol_H-M 'P 21/c'
_cod_database_code 4349940

loop_
_symmetry_equiv_pos_as_xyz
'x, y, z'
'-x, y+1/2, -z+1/2'
'-x, -y, -z'
'x, -y-1/2, z-1/2'

loop_
_atom_site_label
_atom_site_type_symbol
_atom_site_fract_x
_atom_site_fract_y
_atom_site_fract_z
_atom_site_U_iso_or_equiv
_atom_site_adp_type
_atom_site_occupancy
_atom_site_symmetry_multiplicity
_atom_site_calc_flag
_atom_site_refinement_flags
Ag1 Ag 0.11119(10) 0.22787(3) 1.15756(10) 0.0582(2) Uani 1 1 d .
Ag2 Ag 0.10325(10) 0.15724(3) 0.84427(9) 0.0590(2) Uani 1 1 d .
Ag3 Ag 0.07392(12) 0.15947(3) 0.44818(11) 0.0681(3) Uani 1 1 d .
I1 I 0.17149(8) 0.11407(2) 1.18679(7) 0.04783(19) Uani 1 1 d .
I2 I -0.11037(7) 0.24585(2) 0.81160(7) 0.04122(17) Uani 1 1 d .
I3 I -0.03605(7) 0.07722(2) 0.59931(7) 0.04555(17) Uani 1 1 d .
I4 I 0.34139(7) 0.19754(3) 0.74742(8) 0.05237(19) Uani 1 1 d .
C1 C 0.6509(9) 0.0938(4) 0.1586(12) 0.042(2) Uani 1 1 d .
C2 C 0.6888(10) 0.1269(4) 0.0395(12) 0.052(2) Uani 1 1 d .
H2 H 0.6772 0.1648 0.0351 0.062 Uiso 1 1 calc R
C3 C 0.7432(11) 0.0995(4) -0.0677(13) 0.056(3) Uani 1 1 d .
H3 H 0.7710 0.1195 -0.1467 0.068 Uiso 1 1 calc R
C4 C 0.7589(12) 0.0423(4) -0.0638(13) 0.055(3) Uani 1 1 d .
H4 H 0.7963 0.0257 -0.1403 0.066 Uiso 1 1 calc R
C5 C 0.7198(11) 0.0092(4) 0.0521(13) 0.053(2) Uani 1 1 d .
H5 H 0.7285 -0.0288 0.0543 0.063 Uiso 1 1 calc R
C6 C 0.6678(9) 0.0374(3) 0.1618(11) 0.040(2) Uani 1 1 d .
C8 C 0.5692(13) 0.1595(4) 0.3431(18) 0.074(3) Uani 1 1 d .
H8A H 0.5253 0.1556 0.4293 0.111 Uiso 1 1 calc R
H8B H 0.5052 0.1797 0.2463 0.111 Uiso 1 1 calc R
H8C H 0.6598 0.1787 0.3918 0.111 Uiso 1 1 calc R
C7 C 0.6268(13) -0.0359(4) 0.3609(15) 0.063(3) Uani 1 1 d .
H7A H 0.5815 -0.0365 0.4464 0.094 Uiso 1 1 calc R
H7B H 0.7262 -0.0475 0.4127 0.094 Uiso 1 1 calc R
H7C H 0.5759 -0.0602 0.2678 0.094 Uiso 1 1 calc R
N1 N 0.5955(8) 0.1054(3) 0.2854(10) 0.0471(19) Uani 1 1 d .
N2 N 0.5780(8) 0.0623(3) 0.3653(10) 0.0479(19) Uani 1 1 d .
N3 N 0.6219(8) 0.0205(3) 0.2927(10) 0.0447(18) Uani 1 1 d .

loop_
_atom_site_aniso_label
_atom_site_aniso_U_11
_atom_site_aniso_U_22
_atom_site_aniso_U_33
_atom_site_aniso_U_23
_atom_site_aniso_U_13
_atom_site_aniso_U_12
Ag1 0.0702(6) 0.0460(4) 0.0591(4) 0.0000(3) 0.0239(4) -0.0018(4)
Ag2 0.0788(6) 0.0527(5) 0.0467(4) -0.0061(3) 0.0236(4) -0.0005(4)
Ag3 0.0987(7) 0.0565(5) 0.0606(5) 0.0097(4) 0.0425(5) 0.0046(5)
I1 0.0645(5) 0.0412(3) 0.0385(3) 0.0023(2) 0.0192(3) 0.0104(3)
I2 0.0493(4) 0.0395(3) 0.0365(3) 0.0022(2) 0.0172(3) 0.0041(3)
I3 0.0505(4) 0.0432(3) 0.0422(3) -0.0032(2) 0.0155(3) -0.0063(3)
I4 0.0429(4) 0.0480(4) 0.0629(4) 0.0008(3) 0.0149(3) 0.0011(3)
C1 0.027(5) 0.038(5) 0.056(5) 0.002(4) 0.010(4) 0.002(4)
C2 0.038(6) 0.045(5) 0.066(6) 0.004(5) 0.011(5) -0.008(4)
C3 0.054(7) 0.048(6) 0.061(6) 0.001(5) 0.012(5) -0.011(5)
C4 0.062(7) 0.047(6) 0.066(6) -0.003(5) 0.035(5) 0.002(5)
C5 0.059(7) 0.031(5) 0.070(6) 0.003(5) 0.026(5) 0.006(4)
C6 0.028(5) 0.041(5) 0.045(4) 0.007(4) 0.005(4) 0.004(4)
C8 0.057(7) 0.067(7) 0.117(10) -0.022(7) 0.053(7) -0.012(6)
C7 0.065(8) 0.056(6) 0.078(7) 0.015(5) 0.039(6) 0.008(5)
N1 0.028(4) 0.049(5) 0.063(5) -0.007(4) 0.014(4) 0.006(3)
N2 0.038(4) 0.054(5) 0.056(4) 0.001(4) 0.021(4) -0.003(4)
N3 0.040(4) 0.038(4) 0.058(4) 0.006(4) 0.021(4) 0.003(3)

loop_
_atom_type_symbol
_atom_type_description
_atom_type_scat_dispersion_real
_atom_type_scat_dispersion_imag
_atom_type_scat_source
C C 0.0033 0.0016 'International Tables Vol C Tables 4.2.6.8 and 6.1.1.4'
H H 0.0000 0.0000 'International Tables Vol C Tables 4.2.6.8 and 6.1.1.4'
N N 0.0061 0.0033 'International Tables Vol C Tables 4.2.6.8 and 6.1.1.4'
Ag Ag -0.8971 1.1015 'International Tables Vol C Tables 4.2.6.8 and 6.1.1.4'
I I -0.4742 1.8119 'International Tables Vol C Tables 4.2.6.8 and 6.1.1.4'

loop_
_geom_angle_atom_site_label_1
_geom_angle_atom_site_label_2
_geom_angle_atom_site_label_3
_geom_angle
_geom_angle_site_symmetry_1
_geom_angle_site_symmetry_3
I4 Ag1 I1 119.40(4) 4_566 .
I4 Ag1 I2 114.27(3) 4_566 .
I1 Ag1 I2 106.79(3) . .
I4 Ag1 I2 113.35(3) 4_566 4_566
I1 Ag1 I2 109.87(3) . 4_566
I2 Ag1 I2 88.92(3) . 4_566
I4 Ag1 Ag3 117.41(3) 4_566 1_556
I1 Ag1 Ag3 58.46(2) . 1_556
I2 Ag1 Ag3 126.18(4) . 1_556
I2 Ag1 Ag3 57.78(3) 4_566 1_556
I4 Ag1 Ag3 60.64(3) 4_566 4_566
I1 Ag1 Ag3 150.34(3) . 4_566
I2 Ag1 Ag3 56.25(2) . 4_566
I2 Ag1 Ag3 94.95(3) 4_566 4_566
Ag3 Ag1 Ag3 150.79(4) 1_556 4_566
I4 Ag1 Ag2 57.31(3) 4_566 4_566
I1 Ag1 Ag2 148.70(3) . 4_566
I2 Ag1 Ag2 101.54(3) . 4_566
I2 Ag1 Ag2 57.12(2) 4_566 4_566
Ag3 Ag1 Ag2 93.95(3) 1_556 4_566
Ag3 Ag1 Ag2 59.51(2) 4_566 4_566
I3 Ag2 I1 109.92(3) . .
I3 Ag2 I4 105.82(3) . .
I1 Ag2 I4 117.91(4) . .
I3 Ag2 I2 107.15(3) . .
I1 Ag2 I2 105.52(3) . .
I4 Ag2 I2 110.12(3) . .
I3 Ag2 Ag1 110.54(3) . 4_565
I1 Ag2 Ag1 139.22(3) . 4_565
I4 Ag2 Ag1 54.02(2) . 4_565
I2 Ag2 Ag1 57.11(2) . 4_565
I3 Ag3 I1 110.28(3) . 1_554
I3 Ag3 I2 117.37(4) . 4_565
I1 Ag3 I2 110.06(3) 1_554 4_565
I3 Ag3 I4 102.56(3) . .
I1 Ag3 I4 107.70(4) 1_554 .
I2 Ag3 I4 108.21(3) 4_565 .
I3 Ag3 Ag1 157.48(4) . 1_554
I1 Ag3 Ag1 56.94(2) 1_554 1_554
I2 Ag3 Ag1 59.52(3) 4_565 1_554
I4 Ag3 Ag1 99.27(3) . 1_554
I3 Ag3 Ag1 111.43(3) . 4_565
I1 Ag3 Ag1 137.03(4) 1_554 4_565
I2 Ag3 Ag1 57.48(2) 4_565 4_565
I4 Ag3 Ag1 53.06(2) . 4_565
Ag1 Ag3 Ag1 86.16(2) 1_554 4_565
Ag1 I1 Ag2 65.62(2) . .
Ag1 I1 Ag3 64.60(3) . 1_556
Ag2 I1 Ag3 125.16(3) . 1_556
Ag3 I2 Ag1 66.26(3) 4_566 .
Ag3 I2 Ag1 62.70(3) 4_566 4_565
Ag1 I2 Ag1 92.62(3) . 4_565
Ag3 I2 Ag2 102.74(3) 4_566 .
Ag1 I2 Ag2 63.04(2) . .
Ag1 I2 Ag2 65.77(3) 4_565 .
Ag3 I3 Ag2 69.64(3) . .
Ag1 I4 Ag2 68.67(3) 4_565 .
Ag1 I4 Ag3 66.29(3) 4_565 .
Ag2 I4 Ag3 64.63(3) . .
N1 C1 C6 105.6(8) . .
N1 C1 C2 133.2(9) . .
C6 C1 C2 121.2(9) . .
C3 C2 C1 115.5(9) . .
C2 C3 C4 122.6(10) . .
C3 C4 C5 122.1(10) . .
C6 C5 C4 114.7(8) . .
C5 C6 N3 132.3(8) . .
C5 C6 C1 123.8(8) . .
N3 C6 C1 103.9(8) . .
N2 N1 C1 112.7(7) . .
N2 N1 C8 120.0(9) . .
C1 N1 C8 127.0(9) . .
N1 N2 N3 105.7(7) . .
N2 N3 C6 112.1(7) . .
N2 N3 C7 120.8(8) . .
C6 N3 C7 127.0(8) . .

loop_
_geom_bond_atom_site_label_1
_geom_bond_atom_site_label_2
_geom_bond_distance
_geom_bond_site_symmetry_2
Ag1 I4 2.7918(11) 4_566
Ag1 I1 2.8310(10) .
Ag1 I2 2.9461(10) .
Ag1 I2 2.9592(10) 4_566
Ag1 Ag3 3.0514(11) 1_556
Ag1 Ag3 3.1982(12) 4_566
Ag1 Ag2 3.2136(11) 4_566
Ag2 I3 2.7946(9) .
Ag2 I1 2.8664(9) .
Ag2 I4 2.9035(11) .
Ag2 I2 2.9594(11) .
Ag2 Ag1 3.2136(11) 4_565
Ag3 I3 2.7780(10) .
Ag3 I1 2.8790(10) 1_554
Ag3 I2 2.9050(11) 4_565
Ag3 I4 3.0444(12) .
Ag3 Ag1 3.0514(11) 1_554
Ag3 Ag1 3.1982(12) 4_565
I1 Ag3 2.8790(10) 1_556
I2 Ag3 2.9050(11) 4_566
I2 Ag1 2.9592(10) 4_565
I4 Ag1 2.7918(11) 4_565
C1 N1 1.371(12) .
C1 C6 1.385(12) .
C1 C2 1.422(13) .
C2 C3 1.363(15) .
C3 C4 1.403(13) .
C4 C5 1.407(14) .
C5 C6 1.373(13) .
C6 N3 1.375(11) .
C8 N1 1.457(12) .
C7 N3 1.481(11) .
N1 N2 1.285(10) .
N2 N3 1.330(10) .
